data_1548628
loop_
_publ_author_name
'Gruene, T.'
'Teng, Li.'
'Van Genderen, E.'
'Pinar, A. B.'
'Van Bokhoven, J. A.'

_publ_section_title
;
 Characterization at the level of individual crystals: single crystal MFI
 type zeolite grains
;
_journal_name_full 'Chemistry - A European Journal'
_journal_paper_doi 10.1002/chem.201704213
_journal_year 2017
_chemical_formula_sum 'O24 Si12'
_chemical_formula_weight 721.20
_space_group_crystal_system orthorhombic
_space_group_IT_number 62
_space_group_name_Hall '-P 2ac 2n'
_space_group_name_H-M_alt 'P n m a'
_symmetry_space_group_name_Hall '-P 2ac 2n'
_symmetry_space_group_name_H-M 'P n m a'
_atom_sites_solution_hydrogens .
_audit_creation_method SHELXL-2016/6
_cell_angle_alpha 90
_cell_angle_beta 90
_cell_angle_gamma 90
_cell_formula_units_Z 8
_cell_length_a 20.393(4)
_cell_length_b 20.198(4)
_cell_length_c 13.469(3)
_cell_measurement_temperature 293(2)
_cell_volume 5548(2)
_computing_structure_refinement 'SHELXL-2016/6 (Sheldrick, 2016)'
_computing_structure_solution 'SHELXT 2014/5 (Sheldrick, 2014)'
_diffrn_ambient_temperature 293(2)
_diffrn_measured_fraction_theta_full 0.740
_diffrn_measured_fraction_theta_max 0.740
_diffrn_radiation_wavelength 0.02508
_diffrn_reflns_av_R_equivalents 0.2554
_diffrn_reflns_av_unetI/netI 0.2145
_diffrn_reflns_Laue_measured_fraction_full 0.740
_diffrn_reflns_Laue_measured_fraction_max 0.740
_diffrn_reflns_limit_h_max 15
_diffrn_reflns_limit_h_min -15
_diffrn_reflns_limit_k_max 17
_diffrn_reflns_limit_k_min -17
_diffrn_reflns_limit_l_max 12
_diffrn_reflns_limit_l_min -12
_diffrn_reflns_number 4952
_diffrn_reflns_point_group_measured_fraction_full 0.740
_diffrn_reflns_point_group_measured_fraction_max 0.740
_diffrn_reflns_theta_full 0.653
_diffrn_reflns_theta_max 0.653
_diffrn_reflns_theta_min 0.073
_exptl_absorpt_coefficient_mu 0.276
_exptl_crystal_density_diffrn 1.727
_exptl_crystal_F_000 940
_refine_diff_density_max 0.274
_refine_diff_density_min -0.218
_refine_diff_density_rms 0.049
_refine_ls_extinction_coef .
_refine_ls_extinction_method none
_refine_ls_goodness_of_fit_ref 1.234
_refine_ls_hydrogen_treatment undef
_refine_ls_matrix_type full
_refine_ls_number_parameters 149
_refine_ls_number_reflns 1682
_refine_ls_number_restraints 48
_refine_ls_restrained_S_all 1.219
_refine_ls_R_factor_all 0.3128
_refine_ls_R_factor_gt 0.1729
_refine_ls_shift/su_max 0.797
_refine_ls_shift/su_mean 0.011
_refine_ls_structure_factor_coef Fsqd
_refine_ls_weighting_details 'w=1/[\s^2^(Fo^2^)+(0.2000P)^2^] where P=(Fo^2^+2Fc^2^)/3'
_refine_ls_weighting_scheme calc
_refine_ls_wR_factor_gt 0.4239
_refine_ls_wR_factor_ref 0.4966
_reflns_Friedel_coverage 0.000
_reflns_Friedel_fraction_full .
_reflns_Friedel_fraction_max .
_reflns_number_gt 597
_reflns_number_total 1682
_reflns_threshold_expression 'I > 2\s(I)'
_cod_data_source_file zsm5_ChemEurJ.cif
_cod_data_source_block z2e
_cod_original_cell_volume 5547.9(19)
_cod_database_code 1548628
_shelx_shelxl_version_number 2016/6
_shelx_space_group_comment
;
The symmetry employed for this shelxl refinement is uniquely defined
by the following loop, which should always be used as a source of
symmetry information in preference to the above space-group names.
They are only intended as comments.
;

loop_
_space_group_symop_operation_xyz
'x, y, z'
'-x+1/2, -y, z+1/2'
'-x, y+1/2, -z'
'x+1/2, -y+1/2, -z+1/2'
'-x, -y, -z'
'x-1/2, y, -z-1/2'
'x, -y-1/2, z'
'-x-1/2, y-1/2, z-1/2'

loop_
_atom_site_label
_atom_site_type_symbol
_atom_site_fract_x
_atom_site_fract_y
_atom_site_fract_z
_atom_site_U_iso_or_equiv
_atom_site_adp_type
_atom_site_occupancy
_atom_site_site_symmetry_order
_atom_site_calc_flag
_atom_site_refinement_flags_posn
_atom_site_refinement_flags_adp
_atom_site_refinement_flags_occupancy
_atom_site_disorder_assembly
_atom_site_disorder_group
Si1 Si 0.4231(7) 1.0556(7) 0.6623(8) 0.005(4) Uiso 1 1 d D . . . .
Si2 Si 0.3076(7) 1.0294(6) 0.8086(9) 0.009(5) Uiso 1 1 d D . . . .
Si3 Si 0.2798(6) 1.0623(6) 1.0312(8) 0.005(5) Uiso 1 1 d D . . . .
Si4 Si 0.1220(6) 1.0648(6) 1.0265(9) 0.001(5) Uiso 1 1 d D . . . .
Si5 Si 0.0720(7) 1.0282(6) 0.8144(9) 0.007(5) Uiso 1 1 d D . . . .
Si6 Si 0.1849(7) 1.0589(6) 0.6698(8) 0.002(4) Uiso 1 1 d D . . . .
Si7 Si 0.4227(7) 0.8277(5) 0.6744(9) 0.001(5) Uiso 1 1 d D . . . .
Si8 Si 0.3085(7) 0.8705(6) 0.8156(9) 0.005(5) Uiso 1 1 d D . . . .
Si9 Si 0.2747(7) 0.8278(5) 1.0320(9) 0.001(5) Uiso 1 1 d D . . . .
Si10 Si 0.1204(7) 0.8268(5) 1.0263(9) 0.017(5) Uiso 1 1 d D . . . .
Si11 Si 0.0699(7) 0.8698(6) 0.8154(9) 0.004(5) Uiso 1 1 d D . . . .
Si12 Si 0.1882(8) 0.8277(5) 0.6815(9) 0.012(5) Uiso 1 1 d D . . . .
O1 O 0.3722(11) 1.0556(19) 0.7530(17) 0.041(9) Uiso 1 1 d D . . . .
O2 O 0.3062(16) 1.0604(13) 0.9188(10) 0.033(8) Uiso 1 1 d D . . . .
O3 O 0.2008(6) 1.0595(16) 1.031(2) 0.051(9) Uiso 1 1 d D . . . .
O4 O 0.0966(18) 1.0635(14) 0.9138(13) 0.047(10) Uiso 1 1 d D . . . .
O5 O 0.1139(9) 1.0552(16) 0.7218(15) 0.025(8) Uiso 1 1 d D . . . .
O6 O 0.2419(12) 1.052(2) 0.7517(19) 0.051(10) Uiso 1 1 d D . . . .
O7 O 0.3750(14) 0.8431(19) 0.767(2) 0.065(13) Uiso 1 1 d D . . . .
O8 O 0.3097(16) 0.8425(15) 0.9275(11) 0.044(9) Uiso 1 1 d D . . . .
O9 O 0.1975(7) 0.8454(12) 1.027(2) 0.037(8) Uiso 1 1 d D . . . .
O10 O 0.0932(18) 0.8341(14) 0.9152(14) 0.044(10) Uiso 1 1 d D . . . .
O11 O 0.1175(12) 0.8443(17) 0.729(2) 0.047(11) Uiso 1 1 d D . . . .
O12 O 0.2422(12) 0.8460(16) 0.763(2) 0.039(10) Uiso 1 1 d D . . . .
O13 O 0.304(2) 0.9499(6) 0.816(3) 0.075(11) Uiso 1 1 d D . . . .
O14 O 0.0803(16) 0.9489(6) 0.824(2) 0.041(9) Uiso 1 1 d D . . . .
O15 O 0.4160(15) 1.1241(11) 0.602(2) 0.036(9) Uiso 1 1 d D . . . .
O16 O 0.4092(16) 0.9979(11) 0.5829(18) 0.032(9) Uiso 1 1 d D . . . .
O17 O 0.4006(18) 0.8663(11) 0.5754(16) 0.044(10) Uiso 1 1 d D . . . .
O18 O 0.1883(14) 1.1304(9) 0.6167(16) 0.024(8) Uiso 1 1 d D . . . .
O19 O 0.1905(16) 1.0007(10) 0.5885(15) 0.024(7) Uiso 1 1 d D . . . .
O20 O 0.1945(19) 0.8705(11) 0.5817(16) 0.048(10) Uiso 1 1 d D . . . .
O21 O -0.0029(7) 1.0506(15) 0.7959(18) 0.030(8) Uiso 1 1 d D . . . .
O22 O -0.0053(8) 0.8510(13) 0.7920(18) 0.027(8) Uiso 1 1 d D . . . .
O23 O 0.422(3) 0.750000 0.647(3) 0.037(13) Uiso 1 2 d DS . P . .
O24 O 0.193(3) 0.750000 0.655(3) 0.045(13) Uiso 1 2 d DS . P . .
O25 O 0.283(2) 0.750000 1.055(2) 0.020(11) Uiso 1 2 d DS . P . .
O26 O 0.1118(18) 0.750000 1.055(2) 0.007(10) Uiso 1 2 d DS . P . .

loop_
_atom_type_symbol
_atom_type_description
_atom_type_scat_dispersion_real
_atom_type_scat_dispersion_imag
_atom_type_scat_source
O O 0.0000 0.0000 'International Tables Vol C Tables 4.2.6.8 and 6.1.1.4'
Si Si 0.0000 0.0000 'International Tables Vol C Tables 4.2.6.8 and 6.1.1.4'

loop_
_geom_angle_atom_site_label_1
_geom_angle_atom_site_label_2
_geom_angle_atom_site_label_3
_geom_angle
_geom_angle_site_symmetry_1
_geom_angle_site_symmetry_3
O1 Si1 O16 113.1(19) . .
O1 Si1 O15 109(2) . .
O16 Si1 O15 105.9(16) . .
O1 Si1 O21 109.9(14) . 6_657
O16 Si1 O21 110.6(17) . 6_657
O15 Si1 O21 108.3(16) . 6_657
O1 Si2 O6 111.6(18) . .
O1 Si2 O13 113(2) . .
O6 Si2 O13 106(2) . .
O1 Si2 O2 108.4(14) . .
O6 Si2 O2 108.4(18) . .
O13 Si2 O2 109.3(17) . .
O20 Si3 O2 108.1(14) 2_575 .
O20 Si3 O19 110.0(17) 2_575 2_575
O2 Si3 O19 107.9(15) . 2_575
O20 Si3 O3 111(2) 2_575 .
O2 Si3 O3 109.4(17) . .
O19 Si3 O3 110.5(18) 2_575 .
O4 Si4 O16 107.9(18) . 2_575
O4 Si4 O17 108.0(16) . 2_575
O16 Si4 O17 112.0(18) 2_575 2_575
O4 Si4 O3 110.9(18) . .
O16 Si4 O3 109.0(18) 2_575 .
O17 Si4 O3 109.1(19) 2_575 .
O4 Si5 O5 109.3(17) . .
O4 Si5 O21 107.6(18) . .
O5 Si5 O21 106.8(12) . .
O4 Si5 O14 110.2(17) . .
O5 Si5 O14 109.9(18) . .
O21 Si5 O14 113.0(18) . .
O6 Si6 O5 110.3(17) . .
O6 Si6 O19 110.5(19) . .
O5 Si6 O19 109.0(17) . .
O6 Si6 O18 111(2) . .
O5 Si6 O18 105.9(14) . .
O19 Si6 O18 110.4(15) . .
O22 Si7 O17 110.3(19) 6_657 .
O22 Si7 O7 106.1(17) 6_657 .
O17 Si7 O7 112.2(19) . .
O22 Si7 O23 111(2) 6_657 .
O17 Si7 O23 106.0(15) . .
O7 Si7 O23 111(2) . .
O12 Si8 O13 105(2) . .
O12 Si8 O7 115(2) . .
O13 Si8 O7 113(2) . .
O12 Si8 O8 108.5(18) . .
O13 Si8 O8 110.4(19) . .
O7 Si8 O8 104.5(15) . .
O8 Si9 O18 108.5(16) . 2_575
O8 Si9 O25 107.8(19) . .
O18 Si9 O25 109.2(14) 2_575 .
O8 Si9 O9 110.7(17) . .
O18 Si9 O9 111.9(16) 2_575 .
O25 Si9 O9 108.6(19) . .
O10 Si10 O15 112(2) . 2_575
O10 Si10 O26 106.2(18) . .
O15 Si10 O26 112.8(15) 2_575 .
O10 Si10 O9 108.7(19) . .
O15 Si10 O9 107.7(17) 2_575 .
O26 Si10 O9 109.2(18) . .
O10 Si11 O11 106.8(19) . .
O10 Si11 O22 109.9(18) . .
O11 Si11 O22 111.0(15) . .
O10 Si11 O14 110.5(17) . .
O11 Si11 O14 106.8(19) . .
O22 Si11 O14 111.8(17) . .
O12 Si12 O20 113.3(18) . .
O12 Si12 O11 107(2) . .
O20 Si12 O11 106.9(19) . .
O12 Si12 O24 109(2) . .
O20 Si12 O24 109.5(16) . .
O11 Si12 O24 111(2) . .
Si1 O1 Si2 152(2) . .
Si3 O2 Si2 152(2) . .
Si4 O3 Si3 174(2) . .
Si5 O4 Si4 154(2) . .
Si5 O5 Si6 146.3(19) . .
Si6 O6 Si2 162(2) . .
Si8 O7 Si7 153(2) . .
Si9 O8 Si8 152(2) . .
Si10 O9 Si9 153.9(18) . .
Si11 O10 Si10 158(2) . .
Si11 O11 Si12 154(2) . .
Si12 O12 Si8 163(2) . .
Si8 O13 Si2 173(3) . .
Si5 O14 Si11 164(2) . .
Si10 O15 Si1 153(2) 2_574 .
Si1 O16 Si4 163(2) . 2_574
Si4 O17 Si7 147.1(19) 2_574 .
Si9 O18 Si6 143.7(17) 2_574 .
Si3 O19 Si6 159(2) 2_574 .
Si12 O20 Si3 146.9(19) . 2_574
Si1 O21 Si5 148.1(18) 6_557 .
Si7 O22 Si11 152.1(18) 6_557 .
Si7 O23 Si7 153(3) 7_575 .
Si12 O24 Si12 153(3) . 7_575
Si9 O25 Si9 155(3) . 7_575
Si10 O26 Si10 149(2) . 7_575

loop_
_geom_bond_atom_site_label_1
_geom_bond_atom_site_label_2
_geom_bond_distance
_geom_bond_site_symmetry_2
Si1 O1 1.603(10) .
Si1 O16 1.607(10) .
Si1 O15 1.609(10) .
Si1 O21 1.613(10) 6_657
Si2 O1 1.606(10) .
Si2 O6 1.609(10) .
Si2 O13 1.610(9) .
Si2 O2 1.611(10) .
Si3 O20 1.605(10) 2_575
Si3 O2 1.607(10) .
Si3 O19 1.607(10) 2_575
Si3 O3 1.612(10) .
Si4 O4 1.604(10) .
Si4 O16 1.608(10) 2_575
Si4 O17 1.609(10) 2_575
Si4 O3 1.612(10) .
Si5 O4 1.597(10) .
Si5 O5 1.608(10) .
Si5 O21 1.613(10) .
Si5 O14 1.614(10) .
Si6 O6 1.609(10) .
Si6 O5 1.610(10) .
Si6 O19 1.611(9) .
Si6 O18 1.613(10) .
Si7 O22 1.607(10) 6_657
Si7 O17 1.609(10) .
Si7 O7 1.610(10) .
Si7 O23 1.613(9) .
Si8 O12 1.603(10) .
Si8 O13 1.606(9) .
Si8 O7 1.607(10) .
Si8 O8 1.609(10) .
Si9 O8 1.605(10) .
Si9 O18 1.607(10) 2_575
Si9 O25 1.610(9) .
Si9 O9 1.617(10) .
Si10 O10 1.602(10) .
Si10 O15 1.607(10) 2_575
Si10 O26 1.611(9) .
Si10 O9 1.616(10) .
Si11 O10 1.597(10) .
Si11 O11 1.604(10) .
Si11 O22 1.612(10) .
Si11 O14 1.616(10) .
Si12 O12 1.601(10) .
Si12 O20 1.605(10) .
Si12 O11 1.610(10) .
Si12 O24 1.612(9) .
